data_4116052
loop_
_publ_author_name
'Jey-Jau Lee'
'Hwo-shuenn Sheu'
'Chi-Rung Lee'
'Jin-Ming Chen'
'Jyh-Fu Lee'
'Chih-Chieh Wang'
'Chun-Hsun Huang'
'Yu Wang'

_publ_contact_author_email yuwang@xtal.ch.ntu.edu.tw
_publ_contact_author_fax 886-2-23636359
_publ_contact_author_phone 886-2-23630231-2325
_publ_section_title
;
 X-ray Absorption Spectroscopic Studies on Light-Induced Excited Spin
 State Trapping of an Fe(II) Complex
;
_journal_name_full 'Journal of the American Chemical Society'
_journal_page_first 5742
_journal_page_last 5747
_journal_paper_doi 10.1021/ja9943290
_journal_volume 122
_journal_year 2000
_chemical_formula_moiety 'Fe S2 N6 C26 H16 '
_chemical_formula_sum 'C26 H16 Fe N6 S2'
_chemical_formula_weight 532.41
_space_group_IT_number 60
_symmetry_cell_setting orthorhombic
_symmetry_space_group_name_Hall '-P 2n 2ab'
_symmetry_space_group_name_H-M 'P b c n'
_cell_angle_alpha 90.0
_cell_angle_beta 90.0
_cell_angle_gamma 90.0
_cell_formula_units_Z 4
_cell_length_a 12.510(2)
_cell_length_b 9.959(3)
_cell_length_c 16.949(5)
_cell_measurement_temperature 20
_cell_volume 2111.6(10)
_computing_cell_refinement 'Nonius B.V. CAD4 MACH3 release 5.1'
_computing_data_collection 'Nonius B.V. CAD4 MACH3 release 5.1'
_computing_data_reduction 'NRCVAX DATRD2'
_computing_molecular_graphics NRCVAX
_computing_publication_material 'NRCVAX TABLES'
_computing_structure_refinement 'NRCVAX LSTSQ'
_computing_structure_solution 'NRCVAX SOLVER'
_diffrn_ambient_temperature 20
_diffrn_radiation_type Synchrotron
_diffrn_radiation_wavelength 0.64200
_diffrn_reflns_av_R_equivalents 0.046
_diffrn_reflns_limit_h_max 19
_diffrn_reflns_limit_h_min 0
_diffrn_reflns_limit_k_max 16
_diffrn_reflns_limit_k_min 0
_diffrn_reflns_limit_l_max 23
_diffrn_reflns_limit_l_min 0
_diffrn_reflns_number 6266
_diffrn_reflns_theta_max 33.21
_diffrn_reflns_theta_min 0.00
_exptl_absorpt_coefficient_mu 0.93
_exptl_absorpt_correction_type none
_exptl_crystal_colour 'dark violet'
_exptl_crystal_density_diffrn 1.675
_exptl_crystal_F_000 1090.
_exptl_crystal_size_max 0.05
_exptl_crystal_size_mid 0.05
_exptl_crystal_size_min 0.035
_refine_diff_density_max 3.18
_refine_diff_density_min -2.03
_refine_ls_extinction_coef 5620(0)
_refine_ls_extinction_method Larson
_refine_ls_goodness_of_fit_obs 3.29
_refine_ls_hydrogen_treatment mixed
_refine_ls_matrix_type full
_refine_ls_number_parameters 139
_refine_ls_number_reflns 2006
_refine_ls_R_factor_all 0.069
_refine_ls_R_factor_obs 0.069
_refine_ls_shift/esd_max 0.030
_refine_ls_structure_factor_coef F
_refine_ls_weighting_details 'w = 1/(\s^2^(F)+0.0000F^2^)'
_refine_ls_weighting_scheme calc
_refine_ls_wR_factor_all 0.064
_refine_ls_wR_factor_obs 0.064
_reflns_number_observed 2324
_reflns_number_total 3824
_reflns_observed_criterion 'Inet > 4.0\s(Inet)'
_cod_data_source_file ja9943290.cif
_cod_data_source_block JA9943290-15-299
_cod_depositor_comments
;
The following automatic conversions were performed:

'_refine_ls_hydrogen_treatment' value 'Mixed' changed to 'mixed'
according to the built-in table from CIF Core dictionary named
'cif_core.dic' version 2.4.1 from
2010-06-29.

'_refine_ls_matrix_type' value ' full' changed to 'full'
according to the built-in table from CIF Core dictionary named
'cif_core.dic' version 2.4.1 from 2010-06-29.

Automatic conversion script
Id: cif_fix_values 1715 2011-07-08 13:25:40Z adriana 

The following automatic conversions were performed:

'_symmetry_cell_setting' tag value '.orthorhombic'' was replaced with
'orthorhombic' value as specified in the replacement file
'/home/robertas/cod-tools/perl-scripts/inputs/replacement_values.lst'.

Automatic conversion script
Id: cif_fix_values 3143 2015-03-26 13:38:13Z robertas 

The following automatic conversions were performed:

'_refine_ls_weighting_scheme' value '1/(\s^2^(F)+0.0000F^2^)' was
changed to 'calc'. New tag '_refine_ls_weighting_details' was
created. The value of the new tag was set to 'w =
1/(\s^2^(F)+0.0000F^2^)'.

Automatic conversion script
Id: cif_fix_values 3143 2015-03-26 13:38:13Z robertas 
;
_cod_original_cell_volume 2111.6(3)
_cod_original_formula_sum 'Fe S2 N6 C26 H16 '
_cod_database_code 4116052

loop_
_symmetry_equiv_pos_as_xyz
x,y,z
-x,-y,-z
1/2-x,1/2+y,z
1/2+x,1/2-y,-z
x,-y,1/2+z
-x,y,1/2-z
1/2-x,1/2-y,1/2+z
1/2+x,1/2+y,1/2-z

loop_
_atom_site_aniso_label
_atom_site_aniso_U_11
_atom_site_aniso_U_22
_atom_site_aniso_U_33
_atom_site_aniso_U_12
_atom_site_aniso_U_13
_atom_site_aniso_U_23
_atom_site_aniso_type_symbol
Fe 0.0015(3) 0.00237(23) 0.0020(4) 0.00000 0.00002(23) 0.00000 Fe
S22 0.0038(3) 0.0068(3) 0.0054(5) -0.00005(23) -0.0007(3) 0.0019(3) S
N1 0.0017(11) 0.0037(9) 0.0019(14) 0.0003(8) 0.0011(9) 0.0009(8) n
N2 0.0006(11) 0.0045(9) 0.0031(15) -0.0003(8) 0.0010(9) 0.0005(8) n
N20 0.0031(11) 0.0083(10) 0.0087(17) -0.0016(8) 0.0011(10) -0.0011(9) n
C4 0.0034(13) 0.0095(12) 0.0086(19) -0.0013(9) 0.0019(12) 0.0000(10) C
C6 0.0017(13) 0.0063(11) 0.0057(17) -0.0004(9) 0.0010(11) 0.0023(10) C
C7 0.0041(13) 0.0094(11) 0.0068(20) 0.0024(9) 0.0043(12) 0.0010(10) C
C8 0.0054(14) 0.0093(12) 0.0079(19) 0.0018(10) 0.0028(12) -0.0021(10) C
C9 0.0027(13) 0.0079(11) 0.0056(19) -0.0001(9) 0.0024(11) 0.0005(10) C
C10 0.0072(14) 0.0092(11) 0.0113(20) -0.0006(11) 0.0031(13) -0.0044(10) C
C11 0.0036(14) 0.0137(13) 0.0121(20) -0.0032(10) -0.0002(12) -0.0050(13) C
C12 0.0005(13) 0.0084(12) 0.0082(19) -0.0014(9) -0.0001(11) -0.0013(10) C
C21 0.0023(12) 0.0082(11) 0.0054(18) -0.0033(10) 0.0022(12) -0.0014(10) C

loop_
_atom_site_label
_atom_site_fract_x
_atom_site_fract_y
_atom_site_fract_z
_atom_site_U_iso_or_equiv
_atom_site_thermal_displace_type
_atom_site_refinement_flags
_atom_site_type_symbol
Fe 0.00000 0.64604(5) 0.25000 0.0016(3) Uani S Fe
S22 -0.12598(6) 0.97040(6) 0.07519(5) 0.0053(3) Uani . S
N1 0.15242(20) 0.63133(22) 0.22426(17) 0.0025(10) Uani . n
N2 -0.01217(20) 0.50861(22) 0.16711(17) 0.0027(11) Uani . n
N20 -0.02921(21) 0.78227(23) 0.17237(19) 0.0067(11) Uani . n
C1 0.17254(25) 0.5343(3) 0.17064(21) 0.0043(5) Uiso . C
C2 0.08288(25) 0.4690(3) 0.13849(21) 0.0046(5) Uiso . C
C3 0.2347(3) 0.6939(3) 0.25503(21) 0.0063(5) Uiso . C
C4 0.3379(3) 0.6631(3) 0.23501(22) 0.0072(14) Uani . C
C5 0.35844(25) 0.5661(3) 0.18075(22) 0.0075(6) Uiso . C
C6 0.27326(23) 0.4981(3) 0.14638(21) 0.0046(12) Uani . C
C7 0.28403(25) 0.3941(3) 0.08945(21) 0.0068(13) Uani . C
C8 0.1988(3) 0.3345(3) 0.05798(21) 0.0075(13) Uani . C
C9 0.09469(24) 0.3711(3) 0.08121(21) 0.0054(13) Uani . C
C10 0.0031(3) 0.3129(3) 0.05056(22) 0.0092(13) Uani . C
C11 -0.0924(3) 0.3569(3) 0.07745(23) 0.0098(14) Uani . C
C12 -0.09776(23) 0.4545(3) 0.13532(22) 0.0057(13) Uani . C
C21 -0.06882(24) 0.8611(3) 0.13185(21) 0.0053(13) Uani . C
H3 0.221 0.760 0.300 0.0050 Uiso . H
H4 0.397 0.707 0.259 0.0050 Uiso . H
H5 0.431 0.549 0.165 0.0050 Uiso . H
H7 0.352 0.366 0.070 0.0050 Uiso . H
H8 0.207 0.269 0.014 0.0050 Uiso . H
H10 0.007 0.243 0.012 0.0050 Uiso . H
H11 -0.157 0.319 0.056 0.0050 Uiso . H
H12 -0.166 0.482 0.156 0.0050 Uiso . H

loop_
_atom_type_symbol
_atom_type_scat_dispersion_real
_atom_type_scat_dispersion_imag
_atom_type_scat_source
Fe 0.290 0.840 'International Tables Vol. IV Table 2.2B'
S 0.100 0.110 'International Tables Vol. IV Table 2.2B'
N 0.000 0.000 'International Tables Vol. IV Table 2.2B'
C 0.000 0.000 'International Tables Vol. IV Table 2.2B'
H 0.000 0.000 'International Tables Vol. IV Table 2.2B'

loop_
_geom_angle_atom_site_label_1
_geom_angle_atom_site_label_2
_geom_angle_atom_site_label_3
_geom_angle
N1 Fe N1a 171.43(9)
N1 Fe N2 82.21(11)
N1 Fe N2a 91.81(10)
N1 Fe N20 94.88(11)
N1 Fe N20a 91.15(11)
N1a Fe N2 91.81(10)
N1a Fe N2a 82.21(11)
N1a Fe N20 91.15(11)
N1a Fe N20a 94.88(11)
N2 Fe N2a 91.83(10)
N2 Fe N20 89.28(11)
N2 Fe N20a 173.30(11)
N2a Fe N20 173.30(11)
N2a Fe N20a 89.28(11)
N20 Fe N20a 90.37(12)
Fe N1 C1 112.61(20)
Fe N1 C3 129.70(22)
C1 N1 C3 117.5(3)
Fe N2 C2 113.18(20)
Fe N2 C12 129.88(21)
C2 N2 C12 116.9(3)
Fe N20 C21 165.3(3)
N1 C1 C2 116.3(3)
N1 C1 C6 124.1(3)
C2 C1 C6 119.6(3)
N2 C2 C1 115.5(3)
N2 C2 C9 123.7(3)
C1 C2 C9 120.8(3)
N1 C3 C4 122.3(3)
N1 C3 H3 118.3(3)
C4 C3 H3 119.0(3)
C3 C4 C5 120.4(3)
C3 C4 H4 121.4(3)
C5 C4 H4 118.2(3)
C4 C5 C6 119.0(3)
C4 C5 H5 119.9(3)
C6 C5 H5 121.0(3)
C1 C6 C5 116.7(3)
C1 C6 C7 118.8(3)
C5 C6 C7 124.5(3)
C6 C7 C8 121.4(3)
C6 C7 H7 122.2(3)
C8 C7 H7 116.4(3)
C7 C8 C9 120.9(3)
C7 C8 H8 120.6(3)
C9 C8 H8 118.3(3)
C2 C9 C8 118.5(3)
C2 C9 C10 118.0(3)
C8 C9 C10 123.5(3)
C9 C10 C11 118.0(3)
C9 C10 H10 121.1(3)
C11 C10 H10 120.9(3)
C10 C11 C12 120.6(3)
C10 C11 H11 118.9(3)
C12 C11 H11 120.5(3)
N2 C12 C11 122.7(3)
N2 C12 H12 116.9(3)
C11 C12 H12 120.3(3)
S22 C21 N20 179.2(3)

loop_
_geom_bond_atom_site_label_1
_geom_bond_atom_site_label_2
_geom_bond_distance
Fe N1 1.9616(25)
Fe N1a 1.9616(25)
Fe N2 1.967(3)
Fe N2a 1.967(3)
Fe N20 1.925(3)
Fe N20a 1.925(3)
S22 C21 1.618(3)
N1 C1 1.350(4)
N1 C3 1.311(4)
N2 C2 1.343(4)
N2 C12 1.314(4)
N20 C21 1.155(4)
C1 C2 1.407(4)
C1 C6 1.374(4)
C2 C9 1.384(4)
C3 C4 1.370(4)
C3 H3 1.019(3)
C4 C5 1.358(5)
C4 H4 0.954(3)
C5 C6 1.391(4)
C5 H5 0.957(3)
C6 C7 1.422(4)
C7 C8 1.331(5)
C7 H7 0.949(3)
C8 C9 1.409(4)
C8 H8 1.003(3)
C9 C10 1.385(5)
C10 C11 1.352(5)
C10 H10 0.957(3)
C11 C12 1.382(5)
C11 H11 0.961(3)
C12 H12 0.960(3)
